data_1512675
loop_
_publ_author_name
'Lukas K. Filak'
'Simone Goeschl'
'Stefanie Hackl'
'Michael A. Jakupec'
'Vladimir B. Arion'

_publ_section_title
;
 Ruthenium- and Osmium-Arene Complexes of 8-Substituted
 Indolo[3,2-c]quinolines: Synthesis,X-ray Diffraction Structures,
 Spectroscopic Properties, and Antiproli- ferative Activity
;
_journal_name_full
;
Inorganica Chimica Acta
;
_journal_page_first 252
_journal_page_last 260
_journal_paper_doi 10.1016/j.ica.2012.06.004
_journal_volume 393
_journal_year 2012
_chemical_formula_moiety 'C32 H30 Br Cl N5 Ru, C H4 O, Cl'
_chemical_formula_sum 'C33 H34 Br Cl2 N5 O Ru'
_chemical_formula_weight 768.53
_chemical_name_systematic
; 
{(hapto^6^-p-Cymene)[N-(8-bromo-5,11-dihydroindolo[3,2-c]quinolin-6-
ylidene)-kappaN'-(1-kappaN-pyridin-2-yl-ethylidene)]azine 
chloridoruthenium(II)}chloride monomethanol solvate 
;
_space_group_IT_number 2
_symmetry_cell_setting triclinic
_symmetry_space_group_name_Hall '-P 1'
_symmetry_space_group_name_H-M 'P -1'
_atom_sites_solution_hydrogens geom
_atom_sites_solution_primary direct
_atom_sites_solution_secondary difmap
_cell_angle_alpha 67.646(4)
_cell_angle_beta 89.989(4)
_cell_angle_gamma 85.886(3)
_cell_formula_units_Z 2
_cell_length_a 9.3254(5)
_cell_length_b 13.5216(8)
_cell_length_c 13.5306(8)
_cell_measurement_reflns_used 9940
_cell_measurement_temperature 100(2)
_cell_measurement_theta_max 29.76
_cell_measurement_theta_min 2.63
_cell_volume 1573.17(16)
_computing_structure_refinement 'SHELXL-97 (Sheldrick, 2008)'
_computing_structure_solution 'SHELXS-97 (Sheldrick, 2008)'
_diffrn_ambient_temperature 100(2)
_diffrn_measured_fraction_theta_full 0.987
_diffrn_measured_fraction_theta_max 0.987
_diffrn_radiation_monochromator graphite
_diffrn_radiation_source 'fine-focus sealed tube'
_diffrn_radiation_type MoK\a
_diffrn_radiation_wavelength 0.71073
_diffrn_reflns_av_R_equivalents 0.0649
_diffrn_reflns_av_sigmaI/netI 0.0537
_diffrn_reflns_limit_h_max 13
_diffrn_reflns_limit_h_min -13
_diffrn_reflns_limit_k_max 18
_diffrn_reflns_limit_k_min -18
_diffrn_reflns_limit_l_max 19
_diffrn_reflns_limit_l_min -19
_diffrn_reflns_number 45222
_diffrn_reflns_theta_full 29.97
_diffrn_reflns_theta_max 29.97
_diffrn_reflns_theta_min 2.63
_exptl_absorpt_coefficient_mu 1.974
_exptl_absorpt_correction_T_max 0.8270
_exptl_absorpt_correction_T_min 0.5889
_exptl_absorpt_correction_type multi-scan
_exptl_absorpt_process_details SADABS
_exptl_crystal_colour orange
_exptl_crystal_density_diffrn 1.622
_exptl_crystal_density_method 'not measured'
_exptl_crystal_description block
_exptl_crystal_F_000 776
_exptl_crystal_size_max 0.30
_exptl_crystal_size_mid 0.20
_exptl_crystal_size_min 0.10
_refine_diff_density_max 1.267
_refine_diff_density_min -0.598
_refine_diff_density_rms 0.121
_refine_ls_extinction_method none
_refine_ls_goodness_of_fit_ref 1.036
_refine_ls_hydrogen_treatment constr
_refine_ls_matrix_type full
_refine_ls_number_parameters 386
_refine_ls_number_reflns 9025
_refine_ls_number_restraints 0
_refine_ls_restrained_S_all 1.036
_refine_ls_R_factor_all 0.0592
_refine_ls_R_factor_gt 0.0368
_refine_ls_shift/su_max 0.001
_refine_ls_shift/su_mean 0.000
_refine_ls_structure_factor_coef Fsqd
_refine_ls_weighting_details 'calc w=1/[\s^2^(Fo^2^)+(0.0449P)^2^+1.0702P] where P=(Fo^2^+2Fc^2^)/3'
_refine_ls_weighting_scheme calc
_refine_ls_wR_factor_gt 0.0860
_refine_ls_wR_factor_ref 0.0969
_reflns_number_gt 6893
_reflns_number_total 9025
_reflns_threshold_expression >2sigma(I)
_cod_data_source_file ICA-2012-393-252-260-3.cif
_cod_data_source_block RIBU043
_cod_original_sg_symbol_H-M P-1
_cod_database_code 1512675

loop_
_symmetry_equiv_pos_as_xyz
'x, y, z'
'-x, -y, -z'

loop_
_atom_site_label
_atom_site_type_symbol
_atom_site_fract_x
_atom_site_fract_y
_atom_site_fract_z
_atom_site_U_iso_or_equiv
_atom_site_adp_type
_atom_site_occupancy
_atom_site_symmetry_multiplicity
_atom_site_calc_flag
_atom_site_refinement_flags
Ru1 Ru 0.73875(2) 0.245258(16) 0.708712(17) 0.01316(6) Uani 1 1 d .
Br1 Br 0.79561(3) -0.10033(2) 1.34933(2) 0.02254(8) Uani 1 1 d .
Cl1 Cl 0.64874(7) 0.42963(5) 0.62763(5) 0.01795(14) Uani 1 1 d .
Cl2 Cl 0.85099(8) 0.60987(6) 0.74178(6) 0.02627(16) Uani 1 1 d .
N5 N 0.5819(2) 0.39374(18) 0.86690(18) 0.0164(5) Uani 1 1 d .
H5 H 0.6306 0.4161 0.8077 0.020 Uiso 1 1 calc R
N11 N 0.3790(2) 0.28843(18) 1.15225(18) 0.0159(5) Uani 1 1 d .
H11 H 0.3023 0.3137 1.1754 0.019 Uiso 1 1 calc R
N12 N 0.7454(2) 0.23886(17) 0.93963(17) 0.0147(4) Uani 1 1 d .
N13 N 0.8109(2) 0.27547(17) 0.83956(17) 0.0139(4) Uani 1 1 d .
N17 N 0.9371(2) 0.30810(17) 0.66136(18) 0.0148(4) Uani 1 1 d .
C1 C 0.2557(3) 0.4940(2) 0.9676(2) 0.0172(5) Uani 1 1 d .
H1 H 0.2018 0.4764 1.0308 0.021 Uiso 1 1 calc R
C2 C 0.2118(3) 0.5835(2) 0.8777(2) 0.0200(6) Uani 1 1 d .
H2 H 0.1267 0.6261 0.8787 0.024 Uiso 1 1 calc R
C3 C 0.2931(3) 0.6108(2) 0.7859(2) 0.0203(6) Uani 1 1 d .
H3 H 0.2631 0.6727 0.7248 0.024 Uiso 1 1 calc R
C4 C 0.4168(3) 0.5492(2) 0.7822(2) 0.0195(6) Uani 1 1 d .
H4 H 0.4722 0.5692 0.7196 0.023 Uiso 1 1 calc R
C4A C 0.4593(3) 0.4568(2) 0.8723(2) 0.0150(5) Uani 1 1 d .
C6 C 0.6319(3) 0.2997(2) 0.9468(2) 0.0145(5) Uani 1 1 d .
C6A C 0.5533(3) 0.2695(2) 1.0435(2) 0.0137(5) Uani 1 1 d .
C6B C 0.5757(3) 0.1815(2) 1.1446(2) 0.0139(5) Uani 1 1 d .
C7 C 0.6764(3) 0.0921(2) 1.1845(2) 0.0160(5) Uani 1 1 d .
H7 H 0.7505 0.0798 1.1414 0.019 Uiso 1 1 calc R
C8 C 0.6627(3) 0.0230(2) 1.2894(2) 0.0182(5) Uani 1 1 d .
C9 C 0.5540(3) 0.0381(2) 1.3550(2) 0.0195(6) Uani 1 1 d .
H9 H 0.5490 -0.0120 1.4264 0.023 Uiso 1 1 calc R
C10 C 0.4534(3) 0.1261(2) 1.3159(2) 0.0186(6) Uani 1 1 d .
H10 H 0.3794 0.1374 1.3595 0.022 Uiso 1 1 calc R
C10A C 0.4651(3) 0.1968(2) 1.2106(2) 0.0156(5) Uani 1 1 d .
C11A C 0.4335(3) 0.3328(2) 1.0528(2) 0.0145(5) Uani 1 1 d .
C11B C 0.3795(3) 0.4292(2) 0.9655(2) 0.0145(5) Uani 1 1 d .
C14 C 0.9341(3) 0.3170(2) 0.8335(2) 0.0153(5) Uani 1 1 d .
C15 C 1.0005(3) 0.3410(2) 0.9218(2) 0.0196(6) Uani 1 1 d .
H15A H 0.9500 0.3058 0.9882 0.029 Uiso 1 1 calc R
H15B H 0.9929 0.4187 0.9034 0.029 Uiso 1 1 calc R
H15C H 1.1021 0.3142 0.9318 0.029 Uiso 1 1 calc R
C16 C 1.0044(3) 0.3411(2) 0.7316(2) 0.0165(5) Uani 1 1 d .
C18 C 0.9930(3) 0.3299(2) 0.5643(2) 0.0170(5) Uani 1 1 d .
H18 H 0.9452 0.3086 0.5145 0.020 Uiso 1 1 calc R
C19 C 1.1183(3) 0.3827(2) 0.5343(2) 0.0191(6) Uani 1 1 d .
H19 H 1.1562 0.3958 0.4657 0.023 Uiso 1 1 calc R
C20 C 1.1869(3) 0.4157(2) 0.6058(2) 0.0200(6) Uani 1 1 d .
H20 H 1.2725 0.4518 0.5869 0.024 Uiso 1 1 calc R
C21 C 1.1291(3) 0.3954(2) 0.7054(2) 0.0193(6) Uani 1 1 d .
H21 H 1.1741 0.4182 0.7552 0.023 Uiso 1 1 calc R
C22 C 0.5869(3) 0.2076(2) 0.6010(2) 0.0183(5) Uani 1 1 d .
C23 C 0.5222(3) 0.1956(2) 0.7010(2) 0.0184(6) Uani 1 1 d .
H23 H 0.4327 0.2338 0.7010 0.022 Uiso 1 1 calc R
C24 C 0.5894(3) 0.1282(2) 0.7985(2) 0.0162(5) Uani 1 1 d .
H24 H 0.5434 0.1202 0.8634 0.019 Uiso 1 1 calc R
C25 C 0.7259(3) 0.0712(2) 0.8020(2) 0.0164(5) Uani 1 1 d .
C26 C 0.7919(3) 0.0873(2) 0.7040(2) 0.0174(5) Uani 1 1 d .
H26 H 0.8848 0.0534 0.7041 0.021 Uiso 1 1 calc R
C27 C 0.7218(3) 0.1536(2) 0.6040(2) 0.0185(6) Uani 1 1 d .
H27 H 0.7674 0.1610 0.5390 0.022 Uiso 1 1 calc R
C28 C 0.5150(3) 0.2811(2) 0.4967(2) 0.0243(6) Uani 1 1 d .
H28A H 0.5781 0.2846 0.4377 0.036 Uiso 1 1 calc R
H28B H 0.4962 0.3530 0.4975 0.036 Uiso 1 1 calc R
H28C H 0.4240 0.2535 0.4870 0.036 Uiso 1 1 calc R
C29 C 0.7947(3) 0.0012(2) 0.9102(2) 0.0170(5) Uani 1 1 d .
H29 H 0.7973 0.0459 0.9544 0.020 Uiso 1 1 calc R
C30 C 0.9492(3) -0.0413(2) 0.9022(2) 0.0225(6) Uani 1 1 d .
H30A H 1.0085 0.0192 0.8696 0.034 Uiso 1 1 calc R
H30B H 0.9497 -0.0844 0.8581 0.034 Uiso 1 1 calc R
H30C H 0.9881 -0.0859 0.9740 0.034 Uiso 1 1 calc R
C31 C 0.7019(3) -0.09311(18) 0.96801(14) 0.0253(6) Uani 1 1 d .
H31A H 0.7153 -0.1468 0.9357 0.038 Uiso 1 1 calc R
H31B H 0.6003 -0.0665 0.9611 0.038 Uiso 1 1 calc R
H31C H 0.7311 -0.1259 1.0438 0.038 Uiso 1 1 calc R
O1 O 0.9538(2) 0.21892(15) 0.39564(14) 0.0316(5) Uani 1 1 d R
H1A H 1.0141 0.2648 0.3712 0.047 Uiso 1 1 calc R
C32 C 0.9924(2) 0.12818(14) 0.36779(15) 0.0532(11) Uani 1 1 d R
H40A H 0.9765 0.1485 0.2908 0.080 Uiso 1 1 calc R
H40B H 0.9330 0.0695 0.4070 0.080 Uiso 1 1 calc R
H40C H 1.0941 0.1047 0.3867 0.080 Uiso 1 1 calc R

loop_
_atom_site_aniso_label
_atom_site_aniso_U_11
_atom_site_aniso_U_22
_atom_site_aniso_U_33
_atom_site_aniso_U_23
_atom_site_aniso_U_13
_atom_site_aniso_U_12
Ru1 0.01347(10) 0.01238(10) 0.01182(11) -0.00238(8) 0.00273(7) -0.00206(7)
Br1 0.01977(14) 0.01588(14) 0.02412(16) 0.00080(11) 0.00037(11) 0.00074(10)
Cl1 0.0226(3) 0.0142(3) 0.0141(3) -0.0023(2) 0.0028(2) -0.0001(2)
Cl2 0.0282(4) 0.0258(4) 0.0239(4) -0.0093(3) 0.0080(3) 0.0022(3)
N5 0.0189(11) 0.0144(11) 0.0119(11) -0.0012(9) 0.0036(8) 0.0015(9)
N11 0.0143(10) 0.0150(11) 0.0157(11) -0.0031(9) 0.0042(8) 0.0009(8)
N12 0.0157(11) 0.0137(10) 0.0115(11) -0.0014(9) 0.0037(8) -0.0010(8)
N13 0.0138(10) 0.0136(10) 0.0117(11) -0.0019(9) 0.0024(8) -0.0012(8)
N17 0.0153(10) 0.0128(10) 0.0144(11) -0.0032(9) 0.0035(8) -0.0004(8)
C1 0.0166(13) 0.0176(13) 0.0181(14) -0.0078(11) 0.0014(10) -0.0013(10)
C2 0.0171(13) 0.0197(14) 0.0228(15) -0.0082(12) -0.0004(11) 0.0021(10)
C3 0.0248(14) 0.0154(13) 0.0177(14) -0.0034(11) -0.0025(11) 0.0013(11)
C4 0.0227(14) 0.0181(13) 0.0154(14) -0.0039(11) 0.0013(10) -0.0006(11)
C4A 0.0166(12) 0.0138(12) 0.0154(13) -0.0062(10) 0.0010(10) -0.0018(9)
C6 0.0162(12) 0.0125(12) 0.0135(12) -0.0031(10) 0.0014(9) -0.0041(9)
C6A 0.0147(12) 0.0114(12) 0.0151(13) -0.0051(10) 0.0018(9) -0.0020(9)
C6B 0.0148(12) 0.0116(12) 0.0139(12) -0.0029(10) 0.0028(9) -0.0030(9)
C7 0.0144(12) 0.0145(12) 0.0172(13) -0.0039(10) 0.0038(10) -0.0015(9)
C8 0.0176(13) 0.0164(13) 0.0176(14) -0.0029(11) -0.0003(10) -0.0016(10)
C9 0.0218(14) 0.0186(13) 0.0141(13) -0.0016(11) 0.0024(10) -0.0028(11)
C10 0.0201(13) 0.0185(13) 0.0168(14) -0.0062(11) 0.0060(10) -0.0028(10)
C10A 0.0158(12) 0.0160(13) 0.0159(13) -0.0067(11) 0.0022(10) -0.0032(10)
C11A 0.0154(12) 0.0135(12) 0.0138(13) -0.0042(10) 0.0016(9) -0.0028(9)
C11B 0.0138(12) 0.0152(12) 0.0144(13) -0.0055(10) 0.0012(9) -0.0017(9)
C14 0.0159(12) 0.0115(12) 0.0169(13) -0.0040(10) 0.0013(10) 0.0007(9)
C15 0.0216(14) 0.0191(14) 0.0178(14) -0.0065(11) 0.0026(11) -0.0028(11)
C16 0.0193(13) 0.0099(11) 0.0181(13) -0.0030(10) 0.0048(10) -0.0006(9)
C18 0.0211(13) 0.0128(12) 0.0163(13) -0.0049(10) 0.0037(10) -0.0003(10)
C19 0.0207(13) 0.0165(13) 0.0164(13) -0.0022(11) 0.0069(10) -0.0010(10)
C20 0.0167(13) 0.0171(13) 0.0215(14) -0.0014(11) 0.0062(10) -0.0044(10)
C21 0.0175(13) 0.0194(14) 0.0204(14) -0.0062(11) 0.0030(10) -0.0044(10)
C22 0.0207(13) 0.0164(13) 0.0164(14) -0.0038(11) 0.0010(10) -0.0069(10)
C23 0.0156(13) 0.0183(13) 0.0191(14) -0.0046(11) 0.0012(10) -0.0022(10)
C24 0.0167(12) 0.0163(13) 0.0142(13) -0.0032(10) 0.0038(10) -0.0064(10)
C25 0.0180(13) 0.0130(12) 0.0160(13) -0.0024(10) 0.0005(10) -0.0045(10)
C26 0.0179(13) 0.0145(13) 0.0198(14) -0.0061(11) 0.0024(10) -0.0028(10)
C27 0.0250(14) 0.0145(13) 0.0162(13) -0.0050(11) 0.0040(11) -0.0063(10)
C28 0.0286(16) 0.0235(15) 0.0165(14) -0.0027(12) -0.0037(11) -0.0027(12)
C29 0.0179(13) 0.0153(13) 0.0166(13) -0.0048(11) -0.0010(10) -0.0019(10)
C30 0.0181(14) 0.0230(15) 0.0238(15) -0.0068(12) -0.0012(11) 0.0031(11)
C31 0.0260(15) 0.0201(14) 0.0212(15) 0.0026(12) -0.0022(12) -0.0057(11)
O1 0.0381(13) 0.0289(12) 0.0317(13) -0.0149(10) 0.0089(10) -0.0079(10)
C32 0.066(3) 0.042(2) 0.066(3) -0.035(2) 0.011(2) -0.011(2)

loop_
_atom_type_symbol
_atom_type_description
_atom_type_scat_dispersion_real
_atom_type_scat_dispersion_imag
_atom_type_scat_source
C C 0.0033 0.0016 'International Tables Vol C Tables 4.2.6.8 and 6.1.1.4'
H H 0.0000 0.0000 'International Tables Vol C Tables 4.2.6.8 and 6.1.1.4'
N N 0.0061 0.0033 'International Tables Vol C Tables 4.2.6.8 and 6.1.1.4'
O O 0.0106 0.0060 'International Tables Vol C Tables 4.2.6.8 and 6.1.1.4'
Cl Cl 0.1484 0.1585 'International Tables Vol C Tables 4.2.6.8 and 6.1.1.4'
Br Br -0.2901 2.4595 'International Tables Vol C Tables 4.2.6.8 and 6.1.1.4'
Ru Ru -1.2594 0.8363 'International Tables Vol C Tables 4.2.6.8 and 6.1.1.4'

loop_
_geom_angle_atom_site_label_1
_geom_angle_atom_site_label_2
_geom_angle_atom_site_label_3
_geom_angle
N13 Ru1 N17 76.38(9)
N13 Ru1 C26 118.77(9)
N17 Ru1 C26 97.70(9)
N13 Ru1 C24 95.40(10)
N17 Ru1 C24 157.44(9)
C26 Ru1 C24 67.52(10)
N13 Ru1 C23 121.44(10)
N17 Ru1 C23 160.94(10)
C26 Ru1 C23 80.02(10)
C24 Ru1 C23 37.42(10)
N13 Ru1 C25 93.89(9)
N17 Ru1 C25 120.70(9)
C26 Ru1 C25 37.30(10)
C24 Ru1 C25 37.90(10)
C23 Ru1 C25 68.14(10)
N13 Ru1 C27 156.35(9)
N17 Ru1 C27 99.52(10)
C26 Ru1 C27 37.97(10)
C24 Ru1 C27 79.50(10)
C23 Ru1 C27 67.01(11)
C25 Ru1 C27 67.85(10)
N13 Ru1 C22 159.04(9)
N17 Ru1 C22 123.88(10)
C26 Ru1 C22 67.56(10)
C24 Ru1 C22 67.73(10)
C23 Ru1 C22 37.78(10)
C25 Ru1 C22 80.42(10)
C27 Ru1 C22 36.55(10)
N13 Ru1 Cl1 88.68(6)
N17 Ru1 Cl1 83.27(6)
C26 Ru1 Cl1 152.10(8)
C24 Ru1 Cl1 117.93(7)
C23 Ru1 Cl1 90.05(7)
C25 Ru1 Cl1 155.82(7)
C27 Ru1 Cl1 114.22(7)
C22 Ru1 Cl1 88.64(7)
C6 N5 C4A 124.8(2)
C6 N5 H5 117.6
C4A N5 H5 117.6
C11A N11 C10A 108.4(2)
C11A N11 H11 125.8
C10A N11 H11 125.8
C6 N12 N13 114.7(2)
C14 N13 N12 117.6(2)
C14 N13 Ru1 118.21(18)
N12 N13 Ru1 123.47(16)
C18 N17 C16 118.5(2)
C18 N17 Ru1 125.46(19)
C16 N17 Ru1 115.54(17)
C2 C1 C11B 120.2(3)
C2 C1 H1 119.9
C11B C1 H1 119.9
C1 C2 C3 119.8(3)
C1 C2 H2 120.1
C3 C2 H2 120.1
C4 C3 C2 121.1(3)
C4 C3 H3 119.4
C2 C3 H3 119.4
C3 C4 C4A 119.1(3)
C3 C4 H4 120.4
C4A C4 H4 120.4
N5 C4A C11B 121.0(2)
N5 C4A C4 118.7(2)
C11B C4A C4 120.2(2)
N12 C6 N5 124.4(2)
N12 C6 C6A 120.1(2)
N5 C6 C6A 115.5(2)
C11A C6A C6 121.0(2)
C11A C6A C6B 107.0(2)
C6 C6A C6B 132.0(2)
C7 C6B C10A 120.2(2)
C7 C6B C6A 134.0(2)
C10A C6B C6A 105.8(2)
C8 C7 C6B 116.9(2)
C8 C7 H7 121.5
C6B C7 H7 121.5
C7 C8 C9 123.1(2)
C7 C8 Br1 119.4(2)
C9 C8 Br1 117.5(2)
C10 C9 C8 120.3(3)
C10 C9 H9 119.8
C8 C9 H9 119.8
C10A C10 C9 117.6(2)
C10A C10 H10 121.2
C9 C10 H10 121.2
N11 C10A C10 129.2(2)
N11 C10A C6B 108.8(2)
C10 C10A C6B 121.9(2)
N11 C11A C6A 110.0(2)
N11 C11A C11B 127.8(2)
C6A C11A C11B 122.3(2)
C4A C11B C1 119.4(2)
C4A C11B C11A 115.3(2)
C1 C11B C11A 125.3(2)
N13 C14 C16 114.8(2)
N13 C14 C15 124.1(2)
C16 C14 C15 121.1(2)
C14 C15 H15A 109.5
C14 C15 H15B 109.5
H15A C15 H15B 109.5
C14 C15 H15C 109.5
H15A C15 H15C 109.5
H15B C15 H15C 109.5
N17 C16 C21 121.6(3)
N17 C16 C14 114.8(2)
C21 C16 C14 123.6(3)
N17 C18 C19 122.4(3)
N17 C18 H18 118.8
C19 C18 H18 118.8
C20 C19 C18 119.1(3)
C20 C19 H19 120.5
C18 C19 H19 120.5
C19 C20 C21 119.2(3)
C19 C20 H20 120.4
C21 C20 H20 120.4
C20 C21 C16 119.2(3)
C20 C21 H21 120.4
C16 C21 H21 120.4
C27 C22 C23 118.0(3)
C27 C22 C28 121.3(3)
C23 C22 C28 120.7(3)
C27 C22 Ru1 70.63(16)
C23 C22 Ru1 68.81(16)
C28 C22 Ru1 129.4(2)
C24 C23 C22 120.9(3)
C24 C23 Ru1 71.18(15)
C22 C23 Ru1 73.41(16)
C24 C23 H23 119.5
C22 C23 H23 119.5
Ru1 C23 H23 128.1
C23 C24 C25 121.3(2)
C23 C24 Ru1 71.41(16)
C25 C24 Ru1 72.38(15)
C23 C24 H24 119.4
C25 C24 H24 119.4
Ru1 C24 H24 129.3
C26 C25 C24 117.5(2)
C26 C25 C29 123.7(2)
C24 C25 C29 118.8(2)
C26 C25 Ru1 69.92(15)
C24 C25 Ru1 69.72(15)
C29 C25 Ru1 129.22(19)
C25 C26 C27 121.4(2)
C25 C26 Ru1 72.77(16)
C27 C26 Ru1 72.44(16)
C25 C26 H26 119.3
C27 C26 H26 119.3
Ru1 C26 H26 127.7
C22 C27 C26 120.8(3)
C22 C27 Ru1 72.82(16)
C26 C27 Ru1 69.59(16)
C22 C27 H27 119.6
C26 C27 H27 119.6
Ru1 C27 H27 130.7
C22 C28 H28A 109.5
C22 C28 H28B 109.5
H28A C28 H28B 109.5
C22 C28 H28C 109.5
H28A C28 H28C 109.5
H28B C28 H28C 109.5
C25 C29 C30 112.9(2)
C25 C29 C31 110.0(2)
C30 C29 C31 110.1(2)
C25 C29 H29 107.9
C30 C29 H29 107.9
C31 C29 H29 107.9
C29 C30 H30A 109.5
C29 C30 H30B 109.5
H30A C30 H30B 109.5
C29 C30 H30C 109.5
H30A C30 H30C 109.5
H30B C30 H30C 109.5
C29 C31 H31A 109.5
C29 C31 H31B 109.5
H31A C31 H31B 109.5
C29 C31 H31C 109.5
H31A C31 H31C 109.5
H31B C31 H31C 109.5
C32 O1 H1A 109.5
O1 C32 H40A 109.5
O1 C32 H40B 109.5
H40A C32 H40B 109.5
O1 C32 H40C 109.5
H40A C32 H40C 109.5
H40B C32 H40C 109.5

loop_
_geom_bond_atom_site_label_1
_geom_bond_atom_site_label_2
_geom_bond_distance
Ru1 N13 2.084(2)
Ru1 N17 2.089(2)
Ru1 C26 2.183(3)
Ru1 C24 2.185(3)
Ru1 C23 2.188(3)
Ru1 C25 2.220(3)
Ru1 C27 2.221(3)
Ru1 C22 2.249(3)
Ru1 Cl1 2.3965(7)
Br1 C8 1.910(3)
N5 C6 1.368(3)
N5 C4A 1.395(3)
N5 H5 0.8800
N11 C11A 1.364(3)
N11 C10A 1.384(3)
N11 H11 0.8800
N12 C6 1.320(3)
N12 N13 1.409(3)
N13 C14 1.304(3)
N17 C18 1.345(3)
N17 C16 1.364(4)
C1 C2 1.385(4)
C1 C11B 1.405(4)
C1 H1 0.9500
C2 C3 1.395(4)
C2 H2 0.9500
C3 C4 1.386(4)
C3 H3 0.9500
C4 C4A 1.405(4)
C4 H4 0.9500
C4A C11B 1.401(4)
C6 C6A 1.432(4)
C6A C11A 1.394(3)
C6A C6B 1.435(4)
C6B C7 1.405(4)
C6B C10A 1.419(4)
C7 C8 1.383(4)
C7 H7 0.9500
C8 C9 1.401(4)
C9 C10 1.392(4)
C9 H9 0.9500
C10 C10A 1.391(4)
C10 H10 0.9500
C11A C11B 1.443(4)
C14 C16 1.458(4)
C14 C15 1.497(4)
C15 H15A 0.9800
C15 H15B 0.9800
C15 H15C 0.9800
C16 C21 1.393(4)
C18 C19 1.393(4)
C18 H18 0.9500
C19 C20 1.384(4)
C19 H19 0.9500
C20 C21 1.386(4)
C20 H20 0.9500
C21 H21 0.9500
C22 C27 1.402(4)
C22 C23 1.438(4)
C22 C28 1.504(4)
C23 C24 1.403(4)
C23 H23 0.9500
C24 C25 1.431(4)
C24 H24 0.9500
C25 C26 1.409(4)
C25 C29 1.520(4)
C26 C27 1.433(4)
C26 H26 0.9500
C27 H27 0.9500
C28 H28A 0.9800
C28 H28B 0.9800
C28 H28C 0.9800
C29 C30 1.531(4)
C29 C31 1.544(3)
C29 H29 1.0000
C30 H30A 0.9800
C30 H30B 0.9800
C30 H30C 0.9800
C31 H31A 0.9800
C31 H31B 0.9800
C31 H31C 0.9800
O1 C32 1.4372
O1 H1A 0.8400
C32 H40A 0.9800
C32 H40B 0.9800
C32 H40C 0.9800

loop_
_geom_torsion_atom_site_label_1
_geom_torsion_atom_site_label_2
_geom_torsion_atom_site_label_3
_geom_torsion_atom_site_label_4
_geom_torsion
C6 N12 N13 C14 107.2(3)
C6 N12 N13 Ru1 -82.8(3)
N17 Ru1 N13 C14 0.72(18)
C26 Ru1 N13 C14 92.1(2)
C24 Ru1 N13 C14 159.40(19)
C23 Ru1 N13 C14 -171.92(18)
C25 Ru1 N13 C14 121.4(2)
C27 Ru1 N13 C14 83.3(3)
C22 Ru1 N13 C14 -165.4(2)
Cl1 Ru1 N13 C14 -82.68(19)
N17 Ru1 N13 N12 -169.3(2)
C26 Ru1 N13 N12 -77.9(2)
C24 Ru1 N13 N12 -10.6(2)
C23 Ru1 N13 N12 18.1(2)
C25 Ru1 N13 N12 -48.59(19)
C27 Ru1 N13 N12 -86.7(3)
C22 Ru1 N13 N12 24.6(4)
Cl1 Ru1 N13 N12 107.34(18)
N13 Ru1 N17 C18 -175.3(2)
C26 Ru1 N17 C18 66.9(2)
C24 Ru1 N17 C18 114.0(3)
C23 Ru1 N17 C18 -14.8(4)
C25 Ru1 N17 C18 98.3(2)
C27 Ru1 N17 C18 28.5(2)
C22 Ru1 N17 C18 -1.2(2)
Cl1 Ru1 N17 C18 -85.0(2)
N13 Ru1 N17 C16 -3.74(18)
C26 Ru1 N17 C16 -121.58(19)
C24 Ru1 N17 C16 -74.4(3)
C23 Ru1 N17 C16 156.7(3)
C25 Ru1 N17 C16 -90.1(2)
C27 Ru1 N17 C16 -159.96(18)
C22 Ru1 N17 C16 170.33(17)
Cl1 Ru1 N17 C16 86.53(18)
C11B C1 C2 C3 -1.7(4)
C1 C2 C3 C4 0.7(5)
C2 C3 C4 C4A 1.0(4)
C6 N5 C4A C11B 2.8(4)
C6 N5 C4A C4 -177.2(3)
C3 C4 C4A N5 178.3(3)
C3 C4 C4A C11B -1.7(4)
N13 N12 C6 N5 -2.7(4)
N13 N12 C6 C6A 178.2(2)
C4A N5 C6 N12 177.8(3)
C4A N5 C6 C6A -3.1(4)
N12 C6 C6A C11A 179.8(3)
N5 C6 C6A C11A 0.6(4)
N12 C6 C6A C6B 2.6(5)
N5 C6 C6A C6B -176.5(3)
C11A C6A C6B C7 179.5(3)
C6 C6A C6B C7 -3.0(5)
C11A C6A C6B C10A 0.3(3)
C6 C6A C6B C10A 177.7(3)
C10A C6B C7 C8 -0.9(4)
C6A C6B C7 C8 179.9(3)
C6B C7 C8 C9 0.6(4)
C6B C7 C8 Br1 180.0(2)
C7 C8 C9 C10 -0.3(5)
Br1 C8 C9 C10 -179.7(2)
C8 C9 C10 C10A 0.2(4)
C11A N11 C10A C10 179.0(3)
C11A N11 C10A C6B -1.5(3)
C9 C10 C10A N11 178.9(3)
C9 C10 C10A C6B -0.5(4)
C7 C6B C10A N11 -178.7(2)
C6A C6B C10A N11 0.7(3)
C7 C6B C10A C10 0.9(4)
C6A C6B C10A C10 -179.7(3)
C10A N11 C11A C6A 1.7(3)
C10A N11 C11A C11B -179.5(3)
C6 C6A C11A N11 -179.0(2)
C6B C6A C11A N11 -1.2(3)
C6 C6A C11A C11B 2.2(4)
C6B C6A C11A C11B 179.9(2)
N5 C4A C11B C1 -179.2(3)
C4 C4A C11B C1 0.7(4)
N5 C4A C11B C11A 0.1(4)
C4 C4A C11B C11A -179.9(3)
C2 C1 C11B C4A 1.0(4)
C2 C1 C11B C11A -178.3(3)
N11 C11A C11B C4A 178.9(3)
C6A C11A C11B C4A -2.5(4)
N11 C11A C11B C1 -1.8(5)
C6A C11A C11B C1 176.8(3)
N12 N13 C14 C16 172.8(2)
Ru1 N13 C14 C16 2.2(3)
N12 N13 C14 C15 -8.2(4)
Ru1 N13 C14 C15 -178.78(19)
C18 N17 C16 C21 -0.6(4)
Ru1 N17 C16 C21 -172.8(2)
C18 N17 C16 C14 178.2(2)
Ru1 N17 C16 C14 6.0(3)
N13 C14 C16 N17 -5.4(3)
C15 C14 C16 N17 175.5(2)
N13 C14 C16 C21 173.4(2)
C15 C14 C16 C21 -5.7(4)
C16 N17 C18 C19 1.4(4)
Ru1 N17 C18 C19 172.75(19)
N17 C18 C19 C20 -1.2(4)
C18 C19 C20 C21 0.0(4)
C19 C20 C21 C16 0.8(4)
N17 C16 C21 C20 -0.5(4)
C14 C16 C21 C20 -179.2(2)
N13 Ru1 C22 C27 -141.1(2)
N17 Ru1 C22 C27 55.17(19)
C26 Ru1 C22 C27 -28.94(16)
C24 Ru1 C22 C27 -102.80(17)
C23 Ru1 C22 C27 -132.0(2)
C25 Ru1 C22 C27 -65.51(16)
Cl1 Ru1 C22 C27 136.14(15)
N13 Ru1 C22 C23 -9.1(3)
N17 Ru1 C22 C23 -172.79(15)
C26 Ru1 C22 C23 103.10(18)
C24 Ru1 C22 C23 29.23(16)
C25 Ru1 C22 C23 66.52(17)
C27 Ru1 C22 C23 132.0(2)
Cl1 Ru1 C22 C23 -91.83(15)
N13 Ru1 C22 C28 103.8(3)
N17 Ru1 C22 C28 -59.9(3)
C26 Ru1 C22 C28 -144.0(3)
C24 Ru1 C22 C28 142.2(3)
C23 Ru1 C22 C28 112.9(3)
C25 Ru1 C22 C28 179.4(3)
C27 Ru1 C22 C28 -115.0(3)
Cl1 Ru1 C22 C28 21.1(3)
C27 C22 C23 C24 -2.7(4)
C28 C22 C23 C24 -179.3(3)
Ru1 C22 C23 C24 -55.2(2)
C27 C22 C23 Ru1 52.5(2)
C28 C22 C23 Ru1 -124.1(3)
N13 Ru1 C23 C24 -51.85(19)
N17 Ru1 C23 C24 150.5(3)
C26 Ru1 C23 C24 65.87(17)
C25 Ru1 C23 C24 28.96(16)
C27 Ru1 C23 C24 103.23(18)
C22 Ru1 C23 C24 131.9(2)
Cl1 Ru1 C23 C24 -140.33(16)
N13 Ru1 C23 C22 176.20(14)
N17 Ru1 C23 C22 18.6(4)
C26 Ru1 C23 C22 -66.08(17)
C24 Ru1 C23 C22 -131.9(2)
C25 Ru1 C23 C22 -102.99(18)
C27 Ru1 C23 C22 -28.72(16)
Cl1 Ru1 C23 C22 87.72(15)
C22 C23 C24 C25 1.5(4)
Ru1 C23 C24 C25 -54.7(2)
C22 C23 C24 Ru1 56.2(2)
N13 Ru1 C24 C23 137.63(17)
N17 Ru1 C24 C23 -155.3(2)
C26 Ru1 C24 C23 -103.42(18)
C25 Ru1 C24 C23 -133.0(2)
C27 Ru1 C24 C23 -65.70(17)
C22 Ru1 C24 C23 -29.50(16)
Cl1 Ru1 C24 C23 46.26(18)
N13 Ru1 C24 C25 -89.40(16)
N17 Ru1 C24 C25 -22.3(3)
C26 Ru1 C24 C25 29.56(16)
C23 Ru1 C24 C25 133.0(2)
C27 Ru1 C24 C25 67.28(17)
C22 Ru1 C24 C25 103.48(18)
Cl1 Ru1 C24 C25 179.24(13)
C23 C24 C25 C26 1.5(4)
Ru1 C24 C25 C26 -52.8(2)
C23 C24 C25 C29 178.7(3)
Ru1 C24 C25 C29 124.5(2)
C23 C24 C25 Ru1 54.2(2)
N13 Ru1 C25 C26 -134.98(16)
N17 Ru1 C25 C26 -58.52(19)
C24 Ru1 C25 C26 131.2(2)
C23 Ru1 C25 C26 102.61(18)
C27 Ru1 C25 C26 29.53(16)
C22 Ru1 C25 C26 65.35(17)
Cl1 Ru1 C25 C26 129.58(18)
N13 Ru1 C25 C24 93.80(16)
N17 Ru1 C25 C24 170.26(15)
C26 Ru1 C25 C24 -131.2(2)
C23 Ru1 C25 C24 -28.62(16)
C27 Ru1 C25 C24 -101.69(18)
C22 Ru1 C25 C24 -65.88(17)
Cl1 Ru1 C25 C24 -1.6(3)
N13 Ru1 C25 C29 -17.4(2)
N17 Ru1 C25 C29 59.1(3)
C26 Ru1 C25 C29 117.6(3)
C24 Ru1 C25 C29 -111.2(3)
C23 Ru1 C25 C29 -139.8(3)
C27 Ru1 C25 C29 147.1(3)
C22 Ru1 C25 C29 -177.0(3)
Cl1 Ru1 C25 C29 -112.8(2)
C24 C25 C26 C27 -3.3(4)
C29 C25 C26 C27 179.6(3)
Ru1 C25 C26 C27 -56.0(2)
C24 C25 C26 Ru1 52.7(2)
C29 C25 C26 Ru1 -124.4(3)
N13 Ru1 C26 C25 53.63(18)
N17 Ru1 C26 C25 132.28(16)
C24 Ru1 C26 C25 -30.00(15)
C23 Ru1 C26 C25 -66.88(17)
C27 Ru1 C26 C25 -132.1(2)
C22 Ru1 C26 C25 -104.17(17)
Cl1 Ru1 C26 C25 -137.56(15)
N13 Ru1 C26 C27 -174.28(14)
N17 Ru1 C26 C27 -95.63(16)
C24 Ru1 C26 C27 102.10(17)
C23 Ru1 C26 C27 65.22(16)
C25 Ru1 C26 C27 132.1(2)
C22 Ru1 C26 C27 27.93(15)
Cl1 Ru1 C26 C27 -5.5(3)
C23 C22 C27 C26 0.8(4)
C28 C22 C27 C26 177.4(3)
Ru1 C22 C27 C26 52.5(2)
C23 C22 C27 Ru1 -51.6(2)
C28 C22 C27 Ru1 125.0(3)
C25 C26 C27 C22 2.2(4)
Ru1 C26 C27 C22 -53.9(2)
C25 C26 C27 Ru1 56.1(2)
N13 Ru1 C27 C22 146.0(2)
N17 Ru1 C27 C22 -136.29(16)
C26 Ru1 C27 C22 133.4(2)
C24 Ru1 C27 C22 66.61(16)
C23 Ru1 C27 C22 29.63(16)
C25 Ru1 C27 C22 104.33(17)
Cl1 Ru1 C27 C22 -49.43(17)
N13 Ru1 C27 C26 12.6(3)
N17 Ru1 C27 C26 90.34(16)
C24 Ru1 C27 C26 -66.77(16)
C23 Ru1 C27 C26 -103.75(17)
C25 Ru1 C27 C26 -29.05(15)
C22 Ru1 C27 C26 -133.4(2)
Cl1 Ru1 C27 C26 177.20(13)
C26 C25 C29 C30 5.6(4)
C24 C25 C29 C30 -171.5(2)
Ru1 C25 C29 C30 -85.1(3)
C26 C25 C29 C31 -117.9(3)
C24 C25 C29 C31 65.0(3)
Ru1 C25 C29 C31 151.5(2)
